data_1518371
loop_
_publ_author_name
'Mallick, Arijit'
'Garai, Bikash'
'Addicoat, Matthew A.'
'Petkov, Petko St.'
'Heine, Thomas'
'Banerjee, Rahul'

_publ_section_title
;
 Solid state organic amine detection in a photochromic porous metal
 organic framework
;
_journal_issue 2
_journal_name_full 'Chem. Sci.'
_journal_page_first 1420
_journal_paper_doi 10.1039/C4SC03224A
_journal_volume 6
_journal_year 2015
_chemical_formula_moiety
;
8(C30 H12 N2 O12), 4(C3 H N O), 8(C0.75 N), 1.32(C4), 8(C2 H8 N)
;
_chemical_formula_sum 'C279.28 H164 N37 O100'
_chemical_formula_weight 5637.84
_chemical_name_common H4BINDI
_chemical_name_systematic H4BINDI
_space_group_IT_number 15
_space_group_name_Hall '-C 2yc'
_symmetry_cell_setting monoclinic
_symmetry_space_group_name_Hall '-C 2yc'
_symmetry_space_group_name_H-M 'C 1 2/c 1'
_atom_sites_solution_hydrogens geom
_atom_sites_solution_primary direct
_atom_sites_solution_secondary difmap
_audit_block_doi 10.5517/cc13ctz8
_audit_creation_method SHELXL-97
_audit_update_record
;
2014-11-26 deposited with the CCDC.
2014-12-05 downloaded from the CCDC.
;
_cell_angle_alpha 90.00
_cell_angle_beta 121.190(10)
_cell_angle_gamma 90.00
_cell_formula_units_Z 1
_cell_length_a 33.067(4)
_cell_length_b 14.8252(15)
_cell_length_c 17.1809(12)
_cell_measurement_temperature 293(2)
_cell_volume 7205.1(15)
_computing_cell_refinement
;
CrysAlisPro, Agilent Technologies,
Version 1.171.36.28 (release 01-02-2013 CrysAlis171 .NET)
(compiled Feb  1 2013,16:14:44)
;
_computing_data_collection
;
CrysAlisPro, Agilent Technologies,
Version 1.171.36.28 (release 01-02-2013 CrysAlis171 .NET)
(compiled Feb  1 2013,16:14:44)
;
_computing_data_reduction
;
CrysAlisPro, Agilent Technologies,
Version 1.171.36.28 (release 01-02-2013 CrysAlis171 .NET)
(compiled Feb  1 2013,16:14:44)
;
_computing_molecular_graphics
;
O. V. Dolomanov, L. J. Bourhis, R. J. Gildea, J. A. K. Howard and H. Puschmann,
OLEX2: a complete structure solution, refinement and analysis program.
J. Appl. Cryst. (2009). 42, 339-341.
;
_computing_publication_material
;
O. V. Dolomanov, L. J. Bourhis, R. J. Gildea, J. A. K. Howard and H. Puschmann,
OLEX2: a complete structure solution, refinement and analysis program.
J. Appl. Cryst. (2009). 42, 339-341.
;
_computing_structure_refinement 'SHELXL-97 (Sheldrick, 1997)'
_computing_structure_solution 'SHELXS-97 (Sheldrick, 1990)'
_diffrn_ambient_temperature 293(2)
_diffrn_measured_fraction_theta_full 0.905
_diffrn_measured_fraction_theta_max 0.749
_diffrn_measurement_device_type 'SuperNova, Dual, Cu at zero, Eos'
_diffrn_measurement_method '\w scans'
_diffrn_radiation_monochromator graphite
_diffrn_radiation_source 'fine-focus sealed tube'
_diffrn_radiation_type MoK\a
_diffrn_radiation_wavelength 0.71070
_diffrn_reflns_av_R_equivalents 0.0669
_diffrn_reflns_av_sigmaI/netI 0.0775
_diffrn_reflns_limit_h_max 37
_diffrn_reflns_limit_h_min -43
_diffrn_reflns_limit_k_max 19
_diffrn_reflns_limit_k_min -11
_diffrn_reflns_limit_l_max 13
_diffrn_reflns_limit_l_min -23
_diffrn_reflns_number 11971
_diffrn_reflns_theta_full 25.00
_diffrn_reflns_theta_max 29.20
_diffrn_reflns_theta_min 3.08
_exptl_absorpt_coefficient_mu 0.101
_exptl_absorpt_correction_T_max 0.990
_exptl_absorpt_correction_T_min 0.960
_exptl_absorpt_correction_type multi-scan
_exptl_absorpt_process_details
;
CrysAlisPro, Agilent Technologies,
Version 1.171.36.28 (release 01-02-2013 CrysAlis171 .NET)
(compiled Feb  1 2013,16:14:44)
Empirical absorption correction using spherical harmonics,
 implemented in SCALE3 ABSPACK scaling algorithm.
;
_exptl_crystal_colour White
_exptl_crystal_density_method 'not measured'
_exptl_crystal_description Block
_exptl_crystal_F_000 2898.7
_exptl_crystal_size_max 0.4
_exptl_crystal_size_mid 0.4
_exptl_crystal_size_min 0.1
_refine_diff_density_max 0.589
_refine_diff_density_min -0.389
_refine_diff_density_rms 0.099
_refine_ls_extinction_method none
_refine_ls_goodness_of_fit_ref 1.113
_refine_ls_hydrogen_treatment mixed
_refine_ls_matrix_type full
_refine_ls_number_parameters 530
_refine_ls_number_reflns 7311
_refine_ls_number_restraints 0
_refine_ls_restrained_S_all 1.113
_refine_ls_R_factor_all 0.1476
_refine_ls_R_factor_gt 0.1154
_refine_ls_shift/su_max 0.000
_refine_ls_shift/su_mean 0.000
_refine_ls_structure_factor_coef Fsqd
_refine_ls_weighting_details 'calc w=1/[\s^2^(Fo^2^)+(0.1622P)^2^+37.6359P] where P=(Fo^2^+2Fc^2^)/3'
_refine_ls_weighting_scheme calc
_refine_ls_wR_factor_gt 0.3613
_refine_ls_wR_factor_ref 0.3847
_reflns_number_gt 4775
_reflns_number_total 7311
_reflns_threshold_expression >2sigma(I)
_cod_data_source_file c4sc03224a2.cif
_cod_data_source_block H4BINDI
_cod_depositor_comments
;
The following automatic conversions were performed:

'_symmetry_cell_setting' value 'Monoclinic' changed to 'monoclinic'
according to
/usr/data/users/saulius/crontab/automatic-downloads/rss-feeds/RSC/lib/dictionaries/cif_core.dic
dictionary named 'cif_core.dic' version 2.4.2 from 2011-04-26.

Automatic conversion script
Id: cif_fix_values 2935 2014-11-11 08:27:57Z andrius 

 Adding full bibliography for 1518371--1518372.cif.
;
_cod_original_cell_volume 7205.1(12)
_cod_original_sg_symbol_H-M 'C 2/c'
_cod_database_code 1518371

loop_
_symmetry_equiv_pos_as_xyz
'x, y, z'
'-x, y, -z+1/2'
'x+1/2, y+1/2, z'
'-x+1/2, y+1/2, -z+1/2'
'-x, -y, -z'
'x, -y, z-1/2'
'-x+1/2, -y+1/2, -z'
'x+1/2, -y+1/2, z-1/2'

loop_
_atom_site_label
_atom_site_type_symbol
_atom_site_fract_x
_atom_site_fract_y
_atom_site_fract_z
_atom_site_U_iso_or_equiv
_atom_site_adp_type
_atom_site_occupancy
_atom_site_symmetry_multiplicity
_atom_site_calc_flag
_atom_site_refinement_flags
O1 O 0.16578(15) 0.0720(3) -0.0949(2) 0.0489(10) Uani 1 1 d .
O7 O 0.11863(13) 0.1116(3) 0.2561(2) 0.0468(10) Uani 1 1 d .
O8 O 0.22525(14) 0.1195(3) 0.0362(3) 0.0496(11) Uani 1 1 d .
H8 H 0.2328 0.1449 0.0039 0.074 Uiso 1 1 d R
O10 O 0.25016(14) -0.0107(3) 0.2868(2) 0.0472(10) Uani 1 1 d .
O13 O 0.26580(14) 0.1684(3) 0.9562(3) 0.0503(10) Uani 1 1 d .
O17 O 0.33268(16) 0.1774(4) 1.0883(3) 0.0635(13) Uani 1 1 d .
O23 O 0.25030(14) 0.2653(3) 0.7012(2) 0.0470(10) Uani 1 1 d .
O29 O 0.46981(17) 0.2960(4) 0.9589(3) 0.0702(16) Uani 1 1 d .
O47 O 0.46899(18) 0.3089(4) 1.0849(3) 0.0853(19) Uani 1 1 d .
O53 O 0.0437(2) -0.1086(5) -0.0888(3) 0.096(2) Uani 1 1 d .
O68 O 0.37199(15) 0.0916(4) 0.7451(3) 0.0655(14) Uani 1 1 d .
O69 O 0.04776(19) -0.1302(4) 0.0408(3) 0.087(2) Uani 1 1 d .
N6 N 0.18481(14) 0.0561(3) 0.2684(2) 0.0329(9) Uani 1 1 d .
N18 N 0.31142(15) 0.1770(3) 0.7255(3) 0.0363(10) Uani 1 1 d .
C12 C 0.37960(18) 0.2343(4) 1.0017(3) 0.0393(12) Uani 1 1 d .
H12 H 0.3946 0.2472 1.0635 0.047 Uiso 1 1 calc R
C14 C 0.23537(17) 0.1027(3) 0.4519(3) 0.0329(11) Uani 1 1 d .
C15 C 0.33563(18) 0.1978(3) 0.8214(3) 0.0348(11) Uani 1 1 d .
C22 C 0.33456(18) 0.1989(3) 0.9568(3) 0.0354(11) Uani 1 1 d .
C24 C 0.16045(18) 0.0981(3) 0.3027(3) 0.0364(11) Uani 1 1 d .
C25 C 0.31284(18) 0.1801(3) 0.8661(3) 0.0357(12) Uani 1 1 d .
H25 H 0.2826 0.1552 0.8354 0.043 Uiso 1 1 calc R
C26 C 0.18142(17) 0.0717(3) 0.1267(3) 0.0344(11) Uani 1 1 d .
H26 H 0.2077 0.1091 0.1562 0.041 Uiso 1 1 calc R
C27 C 0.26026(17) 0.1281(3) 0.5436(3) 0.0334(11) Uani 1 1 d .
C31 C 0.23196(18) 0.0298(3) 0.3197(3) 0.0354(11) Uani 1 1 d .
C32 C 0.26591(18) 0.2119(3) 0.6718(3) 0.0349(11) Uani 1 1 d .
C33 C 0.16256(17) 0.0512(3) 0.0365(3) 0.0320(10) Uani 1 1 d .
C35 C 0.18440(18) 0.0821(3) -0.0145(3) 0.0362(11) Uani 1 1 d .
C38 C 0.16207(17) 0.0378(3) 0.1726(3) 0.0323(11) Uani 1 1 d .
C39 C 0.12295(17) -0.0163(4) 0.1313(3) 0.0365(11) Uani 1 1 d .
H39 H 0.1099 -0.0393 0.1637 0.044 Uiso 1 1 calc R
C40 C 0.37990(18) 0.2330(4) 0.8644(3) 0.0366(11) Uani 1 1 d .
H40 H 0.3949 0.2450 0.8323 0.044 Uiso 1 1 calc R
C43 C 0.25768(18) 0.0544(3) 0.4161(3) 0.0352(11) Uani 1 1 d .
C44 C 0.32886(19) 0.0537(4) 0.5612(4) 0.0446(13) Uani 1 1 d .
H44 H 0.3604 0.0368 0.5978 0.054 Uiso 1 1 calc R
C45 C 0.30720(18) 0.0997(4) 0.5973(3) 0.0397(12) Uani 1 1 d .
C46 C 0.23851(18) 0.1804(3) 0.5776(3) 0.0363(11) Uani 1 1 d .
C48 C 0.18747(17) 0.1269(3) 0.3985(3) 0.0340(11) Uani 1 1 d .
C55 C 0.3092(2) 0.1804(4) 1.0050(4) 0.0415(13) Uani 1 1 d .
C61 C 0.16664(18) 0.1765(4) 0.4338(3) 0.0389(12) Uani 1 1 d .
H61 H 0.1349 0.1920 0.3978 0.047 Uiso 1 1 calc R
C62 C 0.33366(18) 0.1212(4) 0.6949(3) 0.0402(12) Uani 1 1 d .
C67 C 0.40213(18) 0.2504(3) 0.9557(3) 0.0381(12) Uani 1 1 d .
C70 C 0.19299(19) 0.2047(4) 0.5251(3) 0.0410(12) Uani 1 1 d .
H70 H 0.1789 0.2403 0.5491 0.049 Uiso 1 1 calc R
C71 C 0.12333(17) -0.0027(3) -0.0058(3) 0.0354(11) Uani 1 1 d .
H71 H 0.1102 -0.0166 -0.0670 0.042 Uiso 1 1 calc R
C74 C 0.10326(17) -0.0361(4) 0.0398(3) 0.0383(12) Uani 1 1 d .
C75 C 0.30394(19) 0.0318(4) 0.4693(4) 0.0450(13) Uani 1 1 d .
H75 H 0.3191 0.0014 0.4441 0.054 Uiso 1 1 calc R
C80 C 0.4507(2) 0.2884(4) 1.0050(4) 0.0481(15) Uani 1 1 d .
C86 C 0.0615(2) -0.0966(5) -0.0073(4) 0.0566(17) Uani 1 1 d .
N1 N 0.1955(2) 0.2876(4) 0.8002(3) 0.0559(14) Uani 1 1 d .
H1A H 0.2265 0.2766 0.8235 0.067 Uiso 1 1 d R
H1B H 0.1911 0.2959 0.8471 0.067 Uiso 1 1 d R
C1 C 0.1690(3) 0.2090(5) 0.7503(5) 0.070(2) Uani 1 1 d .
H1C H 0.1775 0.1588 0.7911 0.105 Uiso 1 1 calc R
H1D H 0.1759 0.1951 0.7038 0.105 Uiso 1 1 calc R
H1E H 0.1358 0.2209 0.7227 0.105 Uiso 1 1 calc R
C6 C 0.1832(3) 0.3701(5) 0.7481(5) 0.0671(19) Uani 1 1 d .
H6A H 0.2073 0.4145 0.7811 0.101 Uiso 1 1 calc R
H6B H 0.1535 0.3920 0.7381 0.101 Uiso 1 1 calc R
H6C H 0.1805 0.3587 0.6907 0.101 Uiso 1 1 calc R
N2 N 0.0361(3) 0.2556(8) 0.2460(6) 0.056(3) Uani 0.50 1 d P
N3 N 0.0370(4) 0.9482(9) 0.2490(7) 0.066(3) Uani 0.50 1 d P
N4 N 0.0658(7) 0.5849(16) 0.0374(15) 0.111(6) Uani 0.50 1 d P
C5 C 0.0138(7) 0.2641(14) 0.2989(13) 0.039(5) Uani 0.25 1 d P
C7 C 0.0144(8) 0.9518(14) 0.3035(11) 0.040(5) Uani 0.25 1 d P
O2 O 0.0991(8) 0.6595(15) -0.0142(19) 0.168(9) Uani 0.50 1 d P
C4 C 0.0741(10) 0.653(2) 0.0040(19) 0.117(8) Uani 0.50 1 d P
H4 H 0.0555 0.7040 -0.0051 0.140 Uiso 0.50 1 calc PR
C8 C 0.0799(10) 0.5021(17) 0.0355(18) 0.140(10) Uani 0.50 1 d P
C9 C 0.0000 0.220(2) 0.2500 0.042(7) Uiso 0.25 2 d SP
N10 N 0.0000 0.604(8) 0.2500 0.13(3) Uiso 0.25 2 d SP
C2 C 0.018(2) 0.579(3) 0.247(4) 0.16(2) Uani 0.33 1 d P
C13 C 0.033(3) 0.641(5) 0.264(4) 0.18(2) Uiso 0.33 1 d P
C3 C 0.0000 0.988(5) 0.2500 0.12(2) Uiso 0.25 2 d SP
C11 C 0.0472(13) 0.586(5) 0.088(4) 0.31(4) Uani 0.50 1 d P
H29 H 0.493(4) 0.342(7) 0.987(7) 0.13(4) Uiso 1 1 d .

loop_
_atom_site_aniso_label
_atom_site_aniso_U_11
_atom_site_aniso_U_22
_atom_site_aniso_U_33
_atom_site_aniso_U_23
_atom_site_aniso_U_13
_atom_site_aniso_U_12
O1 0.052(2) 0.066(2) 0.0315(17) -0.0037(17) 0.0236(18) -0.010(2)
O7 0.0319(19) 0.068(2) 0.0354(18) -0.0021(17) 0.0137(17) 0.0030(18)
O8 0.043(2) 0.070(3) 0.041(2) -0.0087(18) 0.0260(19) -0.0206(19)
O10 0.047(2) 0.055(2) 0.0364(18) -0.0017(16) 0.0193(18) 0.0123(18)
O13 0.042(2) 0.071(3) 0.047(2) -0.0063(19) 0.030(2) -0.0153(19)
O17 0.057(3) 0.101(4) 0.036(2) 0.001(2) 0.026(2) -0.013(3)
O23 0.044(2) 0.057(2) 0.0372(19) -0.0100(17) 0.0191(18) 0.0007(18)
O29 0.044(2) 0.120(4) 0.050(2) -0.022(3) 0.027(2) -0.043(3)
O47 0.060(3) 0.142(5) 0.048(2) -0.037(3) 0.024(2) -0.054(3)
O53 0.082(4) 0.144(5) 0.046(2) -0.026(3) 0.023(3) -0.076(4)
O68 0.041(2) 0.099(4) 0.0336(19) -0.009(2) 0.0035(19) 0.021(2)
O69 0.067(3) 0.132(5) 0.050(3) -0.006(3) 0.022(3) -0.065(3)
N6 0.029(2) 0.043(2) 0.0248(17) -0.0031(15) 0.0129(17) -0.0064(17)
N18 0.033(2) 0.046(2) 0.0280(19) -0.0075(16) 0.0145(18) -0.0091(18)
C12 0.032(3) 0.050(3) 0.030(2) -0.004(2) 0.012(2) -0.006(2)
C14 0.031(2) 0.038(2) 0.032(2) 0.0010(18) 0.018(2) -0.0049(19)
C15 0.033(3) 0.040(2) 0.028(2) -0.0001(18) 0.014(2) -0.005(2)
C22 0.034(3) 0.045(3) 0.032(2) -0.0018(19) 0.020(2) -0.005(2)
C24 0.028(2) 0.043(3) 0.033(2) 0.0000(19) 0.012(2) -0.004(2)
C25 0.029(2) 0.045(3) 0.032(2) -0.0031(19) 0.015(2) -0.008(2)
C26 0.029(2) 0.040(2) 0.029(2) -0.0044(18) 0.011(2) -0.0062(19)
C27 0.029(2) 0.040(2) 0.031(2) -0.0011(19) 0.016(2) -0.0051(19)
C31 0.036(3) 0.042(3) 0.030(2) -0.0004(19) 0.018(2) -0.004(2)
C32 0.033(3) 0.041(2) 0.032(2) -0.0003(19) 0.017(2) -0.005(2)
C33 0.028(2) 0.037(2) 0.031(2) -0.0003(18) 0.016(2) -0.0041(19)
C35 0.037(3) 0.040(2) 0.035(2) -0.0023(19) 0.020(2) -0.006(2)
C38 0.030(2) 0.038(2) 0.027(2) -0.0031(18) 0.013(2) -0.0047(19)
C39 0.028(2) 0.050(3) 0.029(2) 0.002(2) 0.014(2) -0.009(2)
C40 0.033(3) 0.049(3) 0.034(2) -0.006(2) 0.022(2) -0.011(2)
C43 0.035(3) 0.041(2) 0.033(2) -0.0019(19) 0.020(2) -0.001(2)
C44 0.032(3) 0.060(3) 0.037(3) -0.003(2) 0.014(2) 0.007(2)
C45 0.030(3) 0.052(3) 0.031(2) -0.002(2) 0.011(2) -0.003(2)
C46 0.032(3) 0.046(3) 0.032(2) -0.005(2) 0.018(2) -0.006(2)
C48 0.026(2) 0.042(2) 0.032(2) -0.0026(19) 0.014(2) -0.0049(19)
C55 0.045(3) 0.049(3) 0.039(3) -0.003(2) 0.027(3) -0.007(2)
C61 0.028(2) 0.051(3) 0.034(2) -0.002(2) 0.014(2) -0.003(2)
C62 0.031(3) 0.051(3) 0.033(2) -0.007(2) 0.013(2) -0.005(2)
C67 0.032(3) 0.044(3) 0.035(2) -0.002(2) 0.015(2) -0.010(2)
C70 0.031(3) 0.052(3) 0.038(3) -0.010(2) 0.017(2) -0.002(2)
C71 0.029(2) 0.046(3) 0.030(2) -0.0041(19) 0.014(2) -0.009(2)
C74 0.028(2) 0.048(3) 0.032(2) -0.003(2) 0.011(2) -0.013(2)
C75 0.037(3) 0.053(3) 0.036(2) -0.006(2) 0.013(2) 0.006(2)
C80 0.037(3) 0.061(3) 0.041(3) -0.012(2) 0.016(3) -0.018(3)
C86 0.040(3) 0.074(4) 0.048(3) -0.010(3) 0.017(3) -0.028(3)
N1 0.058(3) 0.067(3) 0.046(3) -0.007(2) 0.030(3) -0.007(3)
C1 0.070(5) 0.082(5) 0.051(3) -0.010(3) 0.026(4) -0.024(4)
C6 0.071(5) 0.072(4) 0.062(4) 0.006(3) 0.037(4) 0.003(4)
N2 0.039(5) 0.088(8) 0.042(5) -0.006(5) 0.021(5) -0.005(5)
N3 0.039(6) 0.114(10) 0.041(5) -0.028(6) 0.017(5) -0.022(6)
N4 0.087(12) 0.130(16) 0.140(16) 0.013(13) 0.077(13) 0.007(11)
C5 0.029(10) 0.046(11) 0.028(9) 0.006(8) 0.004(9) 0.006(8)
C7 0.044(12) 0.045(10) 0.012(7) 0.006(7) 0.001(8) -0.005(9)
O2 0.151(18) 0.133(16) 0.26(3) 0.037(16) 0.14(2) 0.018(14)
C4 0.105(18) 0.13(2) 0.14(2) 0.035(16) 0.078(18) 0.050(17)
C8 0.14(2) 0.098(15) 0.13(2) 0.010(14) 0.036(17) 0.056(16)
C2 0.17(5) 0.09(3) 0.21(5) 0.02(3) 0.09(5) 0.07(3)
C11 0.10(2) 0.52(11) 0.27(6) 0.17(6) 0.07(3) 0.03(4)

loop_
_atom_type_symbol
_atom_type_description
_atom_type_scat_dispersion_real
_atom_type_scat_dispersion_imag
_atom_type_scat_source
C C 0.0033 0.0016 'International Tables Vol C Tables 4.2.6.8 and 6.1.1.4'
H H 0.0000 0.0000 'International Tables Vol C Tables 4.2.6.8 and 6.1.1.4'
N N 0.0061 0.0033 'International Tables Vol C Tables 4.2.6.8 and 6.1.1.4'
O O 0.0106 0.0060 'International Tables Vol C Tables 4.2.6.8 and 6.1.1.4'

loop_
_geom_angle_atom_site_label_1
_geom_angle_atom_site_label_2
_geom_angle_atom_site_label_3
_geom_angle
_geom_angle_site_symmetry_1
_geom_angle_site_symmetry_3
C35 O8 H8 108.9 . .
C80 O29 H29 107(6) . .
C24 N6 C31 124.8(4) . .
C24 N6 C38 120.2(4) . .
C31 N6 C38 115.0(4) . .
C62 N18 C32 125.1(4) . .
C62 N18 C15 118.3(4) . .
C32 N18 C15 116.5(4) . .
C67 C12 C22 120.0(5) . .
C67 C12 H12 120.0 . .
C22 C12 H12 120.0 . .
C43 C14 C27 120.2(5) . .
C43 C14 C48 121.6(4) . .
C27 C14 C48 118.2(5) . .
C25 C15 C40 121.9(5) . .
C25 C15 N18 117.6(4) . .
C40 C15 N18 120.5(5) . .
C25 C22 C12 119.6(5) . .
C25 C22 C55 119.0(5) . .
C12 C22 C55 121.3(5) . .
O7 C24 N6 121.2(5) . .
O7 C24 C48 121.3(5) . .
N6 C24 C48 117.5(4) . .
C15 C25 C22 119.3(5) . .
C15 C25 H25 120.3 . .
C22 C25 H25 120.3 . .
C38 C26 C33 120.3(4) . .
C38 C26 H26 119.8 . .
C33 C26 H26 119.8 . .
C46 C27 C14 119.9(5) . .
C46 C27 C45 122.3(5) . .
C14 C27 C45 117.8(5) . .
O10 C31 N6 121.4(4) . .
O10 C31 C43 121.8(5) . .
N6 C31 C43 116.8(5) . .
O23 C32 N18 121.4(4) . .
O23 C32 C46 121.7(5) . .
N18 C32 C46 116.9(5) . .
C71 C33 C26 118.7(5) . .
C71 C33 C35 119.3(4) . .
C26 C33 C35 121.9(4) . .
O1 C35 O8 124.4(5) . .
O1 C35 C33 122.1(5) . .
O8 C35 C33 113.4(4) . .
C26 C38 C39 121.6(4) . .
C26 C38 N6 118.4(4) . .
C39 C38 N6 119.9(4) . .
C38 C39 C74 118.4(5) . .
C38 C39 H39 120.8 . .
C74 C39 H39 120.8 . .
C15 C40 C67 118.9(5) . .
C15 C40 H40 120.5 . .
C67 C40 H40 120.5 . .
C75 C43 C14 120.3(5) . .
C75 C43 C31 119.5(5) . .
C14 C43 C31 120.2(5) . .
C45 C44 C75 119.8(5) . .
C45 C44 H44 120.1 . .
C75 C44 H44 120.1 . .
C44 C45 C27 121.4(5) . .
C44 C45 C62 119.3(5) . .
C27 C45 C62 119.3(5) . .
C70 C46 C27 121.1(5) . .
C70 C46 C32 119.6(5) . .
C27 C46 C32 119.3(5) . .
C61 C48 C14 120.8(4) . .
C61 C48 C24 120.4(4) . .
C14 C48 C24 118.8(5) . .
O17 C55 O13 126.4(6) . .
O17 C55 C22 117.4(5) . .
O13 C55 C22 116.2(5) . .
C48 C61 C70 119.9(5) . .
C48 C61 H61 120.0 . .
C70 C61 H61 120.0 . .
O68 C62 N18 121.6(5) . .
O68 C62 C45 122.0(5) . .
N18 C62 C45 116.4(4) . .
C12 C67 C40 120.2(5) . .
C12 C67 C80 119.4(5) . .
C40 C67 C80 120.4(5) . .
C46 C70 C61 120.0(5) . .
C46 C70 H70 120.0 . .
C61 C70 H70 120.0 . .
C74 C71 C33 121.4(4) . .
C74 C71 H71 119.3 . .
C33 C71 H71 119.3 . .
C71 C74 C39 119.6(4) . .
C71 C74 C86 120.2(5) . .
C39 C74 C86 120.2(5) . .
C43 C75 C44 120.4(5) . .
C43 C75 H75 119.8 . .
C44 C75 H75 119.8 . .
O47 C80 O29 125.1(6) . .
O47 C80 C67 119.8(6) . .
O29 C80 C67 115.1(5) . .
O53 C86 O69 125.8(6) . .
O53 C86 C74 118.1(6) . .
O69 C86 C74 116.1(5) . .
C6 N1 C1 115.2(6) . .
C6 N1 H1A 108.7 . .
C1 N1 H1A 108.7 . .
C6 N1 H1B 108.2 . .
C1 N1 H1B 108.2 . .
H1A N1 H1B 107.5 . .
N1 C1 H1C 109.5 . .
N1 C1 H1D 109.5 . .
H1C C1 H1D 109.5 . .
N1 C1 H1E 109.5 . .
H1C C1 H1E 109.5 . .
H1D C1 H1E 109.5 . .
N1 C6 H6A 109.5 . .
N1 C6 H6B 109.5 . .
H6A C6 H6B 109.5 . .
N1 C6 H6C 109.5 . .
H6A C6 H6C 109.5 . .
H6B C6 H6C 109.5 . .
C9 N2 C5 41.2(12) . 2
C9 N2 C5 40.7(11) . .
C5 N2 C5 60.4(14) 2 .
C3 N3 C7 39.3(17) . 2
C3 N3 C7 39.0(17) . .
C7 N3 C7 65.1(12) 2 .
C4 N4 C8 125(3) . .
C4 N4 C11 125(4) . .
C8 N4 C11 109(4) . .
C9 C5 N2 65.0(13) . 2
C9 C5 C5 42.3(18) . 2
N2 C5 C5 60.7(15) 2 2
C9 C5 N2 63.9(14) . .
N2 C5 N2 118.6(14) 2 .
C5 C5 N2 58.9(17) 2 .
C3 C7 N3 65.3(19) . 2
C3 C7 N3 64(2) . .
N3 C7 N3 114.8(12) 2 .
C3 C7 C7 34(4) . 2
N3 C7 C7 58.0(14) 2 2
N3 C7 C7 56.9(14) . 2
O2 C4 N4 127(3) . .
O2 C4 H4 116.4 . .
N4 C4 H4 116.4 . .
C5 C9 C5 95(4) 2 .
C5 C9 N2 75.4(19) 2 2
C5 C9 N2 73.8(19) . 2
C5 C9 N2 73.8(19) 2 .
C5 C9 N2 75.4(19) . .
N2 C9 N2 133(3) 2 .
C2 N10 C2 120(10) . 2
C2 N10 C13 61(5) . .
C2 N10 C13 166(6) 2 .
C2 N10 C13 166(6) . 2
C2 N10 C13 61(5) 2 2
C13 N10 C13 122(10) . 2
N10 C2 C2 30(10) . 2
N10 C2 C13 79(7) . .
C2 C2 C13 108(8) 2 .
N10 C13 C2 40(4) . .
C7 C3 C7 112(8) 2 .
C7 C3 N3 77(3) 2 2
C7 C3 N3 75(3) . 2
C7 C3 N3 75(3) 2 .
C7 C3 N3 77(3) . .
N3 C3 N3 129(6) 2 .

loop_
_geom_bond_atom_site_label_1
_geom_bond_atom_site_label_2
_geom_bond_distance
_geom_bond_site_symmetry_2
O1 C35 1.195(6) .
O7 C24 1.203(6) .
O8 C35 1.293(6) .
O8 H8 0.8094 .
O10 C31 1.181(6) .
O13 C55 1.243(7) .
O17 C55 1.227(6) .
O23 C32 1.191(6) .
O29 C80 1.248(8) .
O29 H29 0.95(12) .
O47 C80 1.217(7) .
O53 C86 1.220(8) .
O68 C62 1.187(6) .
O69 C86 1.234(8) .
N6 C24 1.369(7) .
N6 C31 1.392(6) .
N6 C38 1.438(6) .
N18 C62 1.380(7) .
N18 C32 1.395(7) .
N18 C15 1.444(6) .
C12 C67 1.360(8) .
C12 C22 1.378(7) .
C12 H12 0.9300 .
C14 C43 1.380(7) .
C14 C27 1.399(7) .
C14 C48 1.405(7) .
C15 C25 1.351(8) .
C15 C40 1.356(7) .
C22 C25 1.365(7) .
C22 C55 1.478(8) .
C24 C48 1.471(7) .
C25 H25 0.9300 .
C26 C38 1.344(7) .
C26 C33 1.371(6) .
C26 H26 0.9300 .
C27 C46 1.376(7) .
C27 C45 1.398(7) .
C31 C43 1.464(6) .
C32 C46 1.462(7) .
C33 C71 1.368(6) .
C33 C35 1.468(7) .
C38 C39 1.367(7) .
C39 C74 1.386(7) .
C39 H39 0.9300 .
C40 C67 1.369(7) .
C40 H40 0.9300 .
C43 C75 1.356(7) .
C44 C45 1.349(8) .
C44 C75 1.390(7) .
C44 H44 0.9300 .
C45 C62 1.470(7) .
C46 C70 1.343(7) .
C48 C61 1.347(7) .
C61 C70 1.407(7) .
C61 H61 0.9300 .
C67 C80 1.486(7) .
C70 H70 0.9300 .
C71 C74 1.355(7) .
C71 H71 0.9300 .
C74 C86 1.487(7) .
C75 H75 0.9300 .
N1 C6 1.444(9) .
N1 C1 1.443(8) .
N1 H1A 0.9006 .
N1 H1B 0.8995 .
C1 H1C 0.9600 .
C1 H1D 0.9600 .
C1 H1E 0.9600 .
C6 H6A 0.9600 .
C6 H6B 0.9600 .
C6 H6C 0.9600 .
N2 C9 1.338(17) .
N2 C5 1.42(2) 2
N2 C5 1.44(3) .
N3 C3 1.37(3) .
N3 C7 1.45(2) 2
N3 C7 1.47(3) .
N4 C4 1.26(3) .
N4 C8 1.32(3) .
N4 C11 1.30(6) .
C5 C9 0.97(3) .
C5 N2 1.42(2) 2
C5 C5 1.44(4) 2
C7 C3 0.95(4) .
C7 N3 1.45(2) 2
C7 C7 1.57(3) 2
O2 C4 1.03(3) .
C4 H4 0.9300 .
C9 C5 0.97(3) 2
C9 N2 1.338(17) 2
N10 C2 0.74(5) .
N10 C2 0.74(5) 2
N10 C13 1.13(6) .
N10 C13 1.13(6) 2
C2 C2 1.28(14) 2
C2 C13 1.01(7) .
C3 C7 0.95(4) 2
C3 N3 1.36(3) 2

loop_
_geom_torsion_atom_site_label_1
_geom_torsion_atom_site_label_2
_geom_torsion_atom_site_label_3
_geom_torsion_atom_site_label_4
_geom_torsion
_geom_torsion_site_symmetry_1
_geom_torsion_site_symmetry_4
C62 N18 C15 C25 -124.7(5) . .
C32 N18 C15 C25 52.1(6) . .
C62 N18 C15 C40 54.5(7) . .
C32 N18 C15 C40 -128.7(5) . .
C67 C12 C22 C25 0.1(8) . .
C67 C12 C22 C55 179.8(5) . .
C31 N6 C24 O7 -173.1(5) . .
C38 N6 C24 O7 8.2(7) . .
C31 N6 C24 C48 7.5(7) . .
C38 N6 C24 C48 -171.2(4) . .
C40 C15 C25 C22 0.9(8) . .
N18 C15 C25 C22 -179.9(5) . .
C12 C22 C25 C15 -1.1(8) . .
C55 C22 C25 C15 179.2(5) . .
C43 C14 C27 C46 176.6(5) . .
C48 C14 C27 C46 -4.0(7) . .
C43 C14 C27 C45 -2.6(7) . .
C48 C14 C27 C45 176.8(5) . .
C24 N6 C31 O10 175.7(5) . .
C38 N6 C31 O10 -5.6(7) . .
C24 N6 C31 C43 -4.1(7) . .
C38 N6 C31 C43 174.7(4) . .
C62 N18 C32 O23 -174.1(5) . .
C15 N18 C32 O23 9.3(7) . .
C62 N18 C32 C46 5.4(7) . .
C15 N18 C32 C46 -171.2(4) . .
C38 C26 C33 C71 1.2(8) . .
C38 C26 C33 C35 -176.1(5) . .
C71 C33 C35 O1 10.1(8) . .
C26 C33 C35 O1 -172.7(5) . .
C71 C33 C35 O8 -169.1(5) . .
C26 C33 C35 O8 8.1(7) . .
C33 C26 C38 C39 -1.1(8) . .
C33 C26 C38 N6 175.9(5) . .
C24 N6 C38 C26 122.5(5) . .
C31 N6 C38 C26 -56.3(6) . .
C24 N6 C38 C39 -60.4(6) . .
C31 N6 C38 C39 120.8(5) . .
C26 C38 C39 C74 0.1(8) . .
N6 C38 C39 C74 -176.9(5) . .
C25 C15 C40 C67 0.3(8) . .
N18 C15 C40 C67 -178.9(5) . .
C27 C14 C43 C75 -0.5(8) . .
C48 C14 C43 C75 -179.9(5) . .
C27 C14 C43 C31 -178.4(5) . .
C48 C14 C43 C31 2.2(7) . .
O10 C31 C43 C75 1.3(8) . .
N6 C31 C43 C75 -179.0(5) . .
O10 C31 C43 C14 179.2(5) . .
N6 C31 C43 C14 -1.1(7) . .
C75 C44 C45 C27 -1.7(9) . .
C75 C44 C45 C62 178.9(5) . .
C46 C27 C45 C44 -175.4(5) . .
C14 C27 C45 C44 3.8(8) . .
C46 C27 C45 C62 3.9(8) . .
C14 C27 C45 C62 -176.8(5) . .
C14 C27 C46 C70 2.6(8) . .
C45 C27 C46 C70 -178.2(5) . .
C14 C27 C46 C32 -175.6(5) . .
C45 C27 C46 C32 3.6(8) . .
O23 C32 C46 C70 -6.8(8) . .
N18 C32 C46 C70 173.6(5) . .
O23 C32 C46 C27 171.4(5) . .
N18 C32 C46 C27 -8.1(7) . .
C43 C14 C48 C61 -178.0(5) . .
C27 C14 C48 C61 2.6(7) . .
C43 C14 C48 C24 1.4(7) . .
C27 C14 C48 C24 -178.0(4) . .
O7 C24 C48 C61 -6.1(8) . .
N6 C24 C48 C61 173.3(5) . .
O7 C24 C48 C14 174.6(5) . .
N6 C24 C48 C14 -6.0(7) . .
C25 C22 C55 O17 163.2(5) . .
C12 C22 C55 O17 -16.5(8) . .
C25 C22 C55 O13 -16.2(8) . .
C12 C22 C55 O13 164.1(5) . .
C14 C48 C61 C70 0.2(8) . .
C24 C48 C61 C70 -179.1(5) . .
C32 N18 C62 O68 -177.6(6) . .
C15 N18 C62 O68 -1.1(8) . .
C32 N18 C62 C45 1.8(8) . .
C15 N18 C62 C45 178.4(4) . .
C44 C45 C62 O68 -7.8(9) . .
C27 C45 C62 O68 172.8(6) . .
C44 C45 C62 N18 172.8(5) . .
C27 C45 C62 N18 -6.6(8) . .
C22 C12 C67 C40 1.1(8) . .
C22 C12 C67 C80 -179.8(5) . .
C15 C40 C67 C12 -1.3(8) . .
C15 C40 C67 C80 179.6(5) . .
C27 C46 C70 C61 0.3(8) . .
C32 C46 C70 C61 178.5(5) . .
C48 C61 C70 C46 -1.7(8) . .
C26 C33 C71 C74 -0.4(8) . .
C35 C33 C71 C74 177.0(5) . .
C33 C71 C74 C39 -0.6(8) . .
C33 C71 C74 C86 -178.3(5) . .
C38 C39 C74 C71 0.8(8) . .
C38 C39 C74 C86 178.4(5) . .
C14 C43 C75 C44 2.7(9) . .
C31 C43 C75 C44 -179.4(5) . .
C45 C44 C75 C43 -1.6(9) . .
C12 C67 C80 O47 -3.7(9) . .
C40 C67 C80 O47 175.4(6) . .
C12 C67 C80 O29 176.0(6) . .
C40 C67 C80 O29 -5.0(9) . .
C71 C74 C86 O53 -6.1(10) . .
C39 C74 C86 O53 176.2(7) . .
C71 C74 C86 O69 174.2(6) . .
C39 C74 C86 O69 -3.5(10) . .
C5 N2 C5 C9 48(2) 2 .
C9 N2 C5 N2 -37(2) . 2
C5 N2 C5 N2 12(2) 2 2
C9 N2 C5 C5 -48(2) . 2
C7 N3 C7 C3 -39(4) 2 .
C3 N3 C7 N3 43(4) . 2
C7 N3 C7 N3 5(2) 2 2
C3 N3 C7 C7 39(4) . 2
C8 N4 C4 O2 -17(6) . .
C11 N4 C4 O2 154(4) . .
N2 C5 C9 C5 73.1(14) 2 2
N2 C5 C9 C5 -71.6(15) . 2
C5 C5 C9 N2 -73.1(14) 2 2
N2 C5 C9 N2 -144.7(16) . 2
N2 C5 C9 N2 144.7(16) 2 .
C5 C5 C9 N2 71.6(15) 2 .
C5 N2 C9 C5 100(3) . 2
C5 N2 C9 C5 -100(3) 2 .
C5 N2 C9 N2 -50.4(17) 2 2
C5 N2 C9 N2 49.9(16) . 2
C13 N10 C2 C2 164(7) . 2
C13 N10 C2 C2 -91(73) 2 2
C2 N10 C2 C13 -164(7) 2 .
C13 N10 C2 C13 105(74) 2 .
C2 N10 C13 C2 99(76) 2 .
C13 N10 C13 C2 -164(7) 2 .
C2 C2 C13 N10 -8(5) 2 .
N3 C7 C3 C7 -68.8(19) 2 2
N3 C7 C3 C7 68(2) . 2
N3 C7 C3 N3 137(4) . 2
C7 C7 C3 N3 69(2) 2 2
N3 C7 C3 N3 -137(4) 2 .
C7 C7 C3 N3 -68(2) 2 .
C7 N3 C3 C7 -117(7) . 2
C7 N3 C3 C7 117(7) 2 .
C7 N3 C3 N3 59(3) 2 2
C7 N3 C3 N3 -58(3) . 2
